data_1571227
loop_
_publ_author_name
'M Zahir, F Zahra'
'Hay, Moya A.'
'Janetzki, Jett T.'
'Gable, Robert W.'
'Goerigk, Lars'
'Boskovic, Colette'

_publ_section_title
;
 Predicting valence tautomerism in diverse cobalt-dioxolene complexes:
 elucidation of the role of ligands and solvent.
;
_journal_issue 15
_journal_name_full 'Chemical science'
_journal_page_first 5694
_journal_page_last 5710
_journal_paper_doi 10.1039/d3sc04493a
_journal_volume 15
_journal_year 2024
_chemical_absolute_configuration ad
_chemical_formula_moiety 'C26 H26 Co N4 O2, C24 H20 B'
_chemical_formula_sum 'C50 H46 B Co N4 O2'
_chemical_formula_weight 804.65
_space_group_crystal_system orthorhombic
_space_group_IT_number 33
_space_group_name_Hall 'P 2c -2n'
_space_group_name_H-M_alt 'P n a 21'
_atom_sites_solution_hydrogens geom
_atom_sites_solution_primary dual
_audit_creation_date 2023-05-08
_audit_creation_method
;
Olex2 1.5
(compiled 2023.03.06 svn.rbb2c1857 for OlexSys, GUI svn.r6748)
;
_audit_update_record
;
2023-08-08 deposited with the CCDC.	2024-03-11 downloaded from the CCDC.
;
_cell_angle_alpha 90
_cell_angle_beta 90
_cell_angle_gamma 90
_cell_formula_units_Z 8
_cell_length_a 30.000(6)
_cell_length_b 9.980(2)
_cell_length_c 27.840(6)
_cell_measurement_reflns_used 1177
_cell_measurement_temperature 330.0(2)
_cell_measurement_theta_max 19.17
_cell_measurement_theta_min 1.54
_cell_volume 8335(3)
_computing_cell_refinement 'XDS (Kabsch, 1993)'
_computing_data_collection 'AS QEGUI'
_computing_data_reduction 'XDS (Kabsch, 1993)'
_computing_molecular_graphics 'Olex2 1.5 (Dolomanov et al., 2009)'
_computing_publication_material 'Olex2 1.5 (Dolomanov et al., 2009)'
_computing_structure_refinement 'SHELXL 2019/3 (Sheldrick, 2015)'
_computing_structure_solution 'SHELXT 2018/2 (Sheldrick, 2018)'
_diffrn_ambient_temperature 330.0(2)
_diffrn_measured_fraction_theta_full 1.000
_diffrn_measured_fraction_theta_max 0.933
_diffrn_measurement_device_type 'Dectris Eiger2 9M'
_diffrn_measurement_method 'Omega Scan'
_diffrn_radiation_monochromator 'Silicon Double Crystal'
_diffrn_radiation_type Synchrotron
_diffrn_radiation_wavelength 0.71075
_diffrn_reflns_av_R_equivalents 0.0310
_diffrn_reflns_av_unetI/netI 0.0183
_diffrn_reflns_Laue_measured_fraction_full 1.000
_diffrn_reflns_Laue_measured_fraction_max 0.933
_diffrn_reflns_limit_h_max 39
_diffrn_reflns_limit_h_min -40
_diffrn_reflns_limit_k_max 12
_diffrn_reflns_limit_k_min -13
_diffrn_reflns_limit_l_max 37
_diffrn_reflns_limit_l_min -37
_diffrn_reflns_number 159410
_diffrn_reflns_point_group_measured_fraction_full 1.000
_diffrn_reflns_point_group_measured_fraction_max 0.908
_diffrn_reflns_theta_full 25.243
_diffrn_reflns_theta_max 29.243
_diffrn_reflns_theta_min 1.358
_diffrn_source 'MX1 Beamline Australian Synchrotron'
_exptl_absorpt_coefficient_mu 0.457
_exptl_absorpt_correction_T_max 0.4320
_exptl_absorpt_correction_T_min 0.3538
_exptl_absorpt_correction_type multi-scan
_exptl_absorpt_process_details 'XDS (Kabsch, 2010)'
_exptl_crystal_colour yellow
_exptl_crystal_colour_primary yellow
_exptl_crystal_density_diffrn 1.282
_exptl_crystal_density_method 'not measured'
_exptl_crystal_description 'Plate like flakes'
_exptl_crystal_F_000 3376
_exptl_crystal_recrystallization_method 'grown by solvent diffusion of hexane into dichloromethane'
_exptl_crystal_size_max 0.009
_exptl_crystal_size_mid 0.004
_exptl_crystal_size_min 0.001
_refine_diff_density_max 0.235
_refine_diff_density_min -0.240
_refine_diff_density_rms 0.027
_refine_ls_abs_structure_details
;
 Refined as an inversion twin.
;
_refine_ls_abs_structure_Flack 0.394(13)
_refine_ls_extinction_method none
_refine_ls_goodness_of_fit_ref 1.008
_refine_ls_hydrogen_treatment constr
_refine_ls_matrix_type full
_refine_ls_number_parameters 1061
_refine_ls_number_reflns 20601
_refine_ls_number_restraints 2
_refine_ls_restrained_S_all 1.008
_refine_ls_R_factor_all 0.0696
_refine_ls_R_factor_gt 0.0404
_refine_ls_shift/su_max 0.001
_refine_ls_shift/su_mean 0.000
_refine_ls_structure_factor_coef Fsqd
_refine_ls_weighting_details 'w=1/[\s^2^(Fo^2^)+(0.0669P)^2^+0.5077P] where P=(Fo^2^+2Fc^2^)/3'
_refine_ls_weighting_scheme calc
_refine_ls_wR_factor_gt 0.1105
_refine_ls_wR_factor_ref 0.1280
_reflns_Friedel_coverage 0.910
_reflns_Friedel_fraction_full 0.999
_reflns_Friedel_fraction_max 0.883
_reflns_number_gt 13581
_reflns_number_total 20601
_reflns_threshold_expression 'I > 2\s(I)'
_cod_data_source_file d3sc04493a3.cif
_cod_data_source_block zz1-006-dcm-hex-330-xi
_cod_depositor_comments 'Adding full bibliography for 1571222--1571238.cif.'
_cod_database_code 1571227
_shelx_shelxl_version_number 2019/3
_shelx_space_group_comment
;
The symmetry employed for this shelxl refinement is uniquely defined
by the following loop, which should always be used as a source of
symmetry information in preference to the above space-group names.
They are only intended as comments.
;
_exptl_absorpt_special_details
;
XDS does not report the values of _exptl_absorpt_correction_T_min and
_exptl_absorpt_correction_T_max.  Even though the data was processed by XDS
the values of the absorption corrections reported by SADABS are reported.
;
_olex2_refinement_description
;
1. Twinned data refinement
 Scales: 0.606(13)
 0.394(13)
2. Fixed Uiso
 At 1.2 times of:
  All C(H) groups, All C(H,H) groups
 At 1.5 times of:
  All C(H,H,H) groups
3. Restrained distances
 C18B-C26C
 1.5 with sigma of 0.001
4. Others
 Sof(H7B)=Sof(C26C)=Sof(H26D)=Sof(H26E)=Sof(H26F)=1-FVAR(1)
 Sof(H18B)=Sof(C26B)=Sof(H26A)=Sof(H26B)=Sof(H26C)=FVAR(1)
5.a Secondary CH2 refined with riding coordinates:
 C13B(H13A,H13B), C13A(H13C,H13D), C12B(H12A,H12B), C19A(H19C,H19D), C19B(H19A,
 H19B), C12A(H12C,H12D)
5.b Aromatic/amide H refined with riding coordinates:
 C17B(H17B), C32B(H32B), C42B(H42B), C31B(H31B), C46A(H46A), C38B(H38B),
 C43B(H43B), C29A(H29A), C24A(H24A), C16B(H16B), C44B(H44B), C21A(H21A),
 C28A(H28A), C15A(H15A), C45B(H45B), C34A(H34A), C38A(H38A), C44A(H44A),
 C49B(H49B), C37B(H37B), C30A(H30A), C36B(H36B), C46B(H46B), C30B(H30B),
 C10A(H10A), C43A(H43A), C36A(H36A), C35B(H35B), C32A(H32A), C17A(H17A),
 C48B(H48B), C47A(H47A), C3B(H3B), C34B(H34B), C9A(H9A), C18B(H18B), C50A(H50A),
  C37A(H37A), C41B(H41B), C15B(H15B), C31A(H31A), C40B(H40B), C16A(H16A),
 C28B(H28B), C23B(H23B), C22A(H22A), C29B(H29B), C49A(H49A), C9B(H9B),
 C10B(H10B), C47B(H47B), C4B(H4B), C6A(H6A), C48A(H48A), C3A(H3A), C6B(H6B),
 C4A(H4A), C8B(H8B), C7B(H7B), C35A(H35A), C40A(H40A), C5A(H5A), C42A(H42A),
 C8A(H8A), C5B(H5B), C21B(H21B), C23A(H23A), C22B(H22B), C41A(H41A)
5.c Idealised Me refined as rotating group:
 C25A(H25D,H25E,H25F), C25B(H25A,H25B,H25C), C26A(H26G,H26H,H26I), C26B(H26A,
 H26B,H26C), C26C(H26D,H26E,H26F)
;
_olex2_submission_special_instructions 'No special instructions were received'

loop_
_space_group_symop_operation_xyz
'x, y, z'
'-x, -y, z+1/2'
'x+1/2, -y+1/2, z'
'-x+1/2, y+1/2, z+1/2'

loop_
_atom_site_label
_atom_site_type_symbol
_atom_site_fract_x
_atom_site_fract_y
_atom_site_fract_z
_atom_site_U_iso_or_equiv
_atom_site_adp_type
_atom_site_occupancy
_atom_site_site_symmetry_order
_atom_site_calc_flag
_atom_site_refinement_flags_posn
_atom_site_refinement_flags_adp
_atom_site_refinement_flags_occupancy
_atom_site_disorder_assembly
_atom_site_disorder_group
Co1A Co 0.52477(2) 0.46503(6) 0.60725(2) 0.08518(16) Uani 1 1 d . . . . .
Co1B Co 0.72904(2) 0.52410(6) 0.39319(2) 0.08440(15) Uani 1 1 d . . . . .
O1B O 0.73333(10) 0.6729(3) 0.43487(12) 0.1011(9) Uani 1 1 d . . . . .
O2A O 0.52216(11) 0.3148(4) 0.56642(13) 0.1087(10) Uani 1 1 d . . . . .
O1A O 0.56785(12) 0.3738(4) 0.64277(13) 0.1106(10) Uani 1 1 d . . . . .
N4B N 0.77359(10) 0.4297(3) 0.43189(10) 0.0761(7) Uani 1 1 d . . . . .
N3B N 0.68617(11) 0.4301(4) 0.43927(14) 0.0946(10) Uani 1 1 d . . . . .
N2A N 0.52462(10) 0.6226(4) 0.64774(12) 0.0826(9) Uani 1 1 d . . . . .
N1A N 0.47038(14) 0.3928(4) 0.64144(14) 0.0973(10) Uani 1 1 d . . . . .
O2B O 0.68686(13) 0.6210(5) 0.35868(14) 0.1255(12) Uani 1 1 d . . . . .
N3A N 0.56824(11) 0.5589(4) 0.56228(14) 0.0894(9) Uani 1 1 d . . . . .
N4A N 0.48064(10) 0.5594(4) 0.56825(12) 0.0838(8) Uani 1 1 d . . . . .
N2B N 0.72806(11) 0.3629(4) 0.35263(13) 0.0846(9) Uani 1 1 d . . . . .
N1B N 0.78224(15) 0.5942(4) 0.35861(13) 0.0993(10) Uani 1 1 d . . . . .
C33A C 0.30286(13) 1.0057(4) 0.63496(14) 0.0761(9) Uani 1 1 d . . . . .
C17B C 0.7034(2) 0.2195(7) 0.2906(2) 0.1149(16) Uani 1 1 d . . . . .
H17B H 0.685686 0.205572 0.263613 0.138 Uiso 1 1 calc R U . . .
C27B C 0.45506(13) 0.2313(4) 0.38104(17) 0.0827(11) Uani 1 1 d . . . . .
C32B C 0.46281(16) 0.1310(4) 0.34720(19) 0.1010(13) Uani 1 1 d . . . . .
H32B H 0.444411 0.126877 0.320361 0.121 Uiso 1 1 calc R U . . .
C42B C 0.33211(18) 0.3183(8) 0.2453(2) 0.1204(18) Uani 1 1 d . . . . .
H42B H 0.313558 0.309599 0.218704 0.144 Uiso 1 1 calc R U . . .
C31B C 0.4967(2) 0.0367(6) 0.3516(3) 0.128(2) Uani 1 1 d . . . . .
H31B H 0.500593 -0.028075 0.327983 0.154 Uiso 1 1 calc R U . . .
C46A C 0.38645(15) 0.7243(5) 0.6826(2) 0.0999(13) Uani 1 1 d . . . . .
H46A H 0.382213 0.655851 0.660421 0.120 Uiso 1 1 calc R U . . .
C20A C 0.49940(12) 0.7243(4) 0.63180(15) 0.0791(10) Uani 1 1 d . . . . .
C38B C 0.49153(16) 0.4727(4) 0.33351(18) 0.0959(12) Uani 1 1 d . . . . .
H38B H 0.493328 0.395549 0.314846 0.115 Uiso 1 1 calc R U . . .
C43B C 0.35530(19) 0.4337(7) 0.25311(18) 0.1131(16) Uani 1 1 d . . . . .
H43B H 0.351907 0.505275 0.232035 0.136 Uiso 1 1 calc R U . . .
C27A C 0.36865(13) 0.8922(4) 0.58161(13) 0.0783(9) Uani 1 1 d . . . . .
C2B C 0.68173(17) 0.7427(6) 0.3774(2) 0.1118(18) Uani 1 1 d . . . . .
C29A C 0.42851(16) 1.0209(5) 0.5435(2) 0.1025(14) Uani 1 1 d . . . . .
H29A H 0.448115 1.092966 0.544688 0.123 Uiso 1 1 calc R U . . .
C13B C 0.78092(13) 0.2935(5) 0.41241(16) 0.0887(10) Uani 1 1 d . . . . .
H13A H 0.774017 0.228232 0.437122 0.106 Uiso 1 1 calc R U . . .
H13B H 0.812151 0.283509 0.404140 0.106 Uiso 1 1 calc R U . . .
C24A C 0.54864(15) 0.6399(5) 0.68779(16) 0.0985(13) Uani 1 1 d . . . . .
H24A H 0.565911 0.569100 0.699029 0.118 Uiso 1 1 calc R U . . .
C16B C 0.72845(19) 0.1181(6) 0.3078(2) 0.1149(16) Uani 1 1 d . . . . .
H16B H 0.728306 0.034818 0.292793 0.138 Uiso 1 1 calc R U . . .
C44B C 0.38373(16) 0.4460(5) 0.29179(16) 0.0955(12) Uani 1 1 d . . . . .
H44B H 0.399548 0.525415 0.295684 0.115 Uiso 1 1 calc R U . . .
C21A C 0.49827(16) 0.8444(5) 0.65499(18) 0.0974(12) Uani 1 1 d . . . . .
H21A H 0.480741 0.913818 0.643197 0.117 Uiso 1 1 calc R U . . .
C28A C 0.39963(13) 0.9973(4) 0.58122(17) 0.0846(10) Uani 1 1 d . . . . .
H28A H 0.400808 1.054097 0.607685 0.101 Uiso 1 1 calc R U . . .
C33B C 0.45648(13) 0.4840(4) 0.36586(14) 0.0766(9) Uani 1 1 d . . . . .
C45A C 0.36594(13) 0.8462(4) 0.67506(13) 0.0778(9) Uani 1 1 d . . . . .
C15A C 0.5683(2) 0.6706(6) 0.4864(2) 0.1236(17) Uani 1 1 d . . . . .
H15A H 0.552616 0.697985 0.459290 0.148 Uiso 1 1 calc R U . . .
C45B C 0.35787(14) 0.4912(4) 0.41789(16) 0.0859(10) Uani 1 1 d . . . . .
H45B H 0.356992 0.545606 0.390791 0.103 Uiso 1 1 calc R U . . .
C39B C 0.38962(13) 0.3430(4) 0.32545(14) 0.0805(9) Uani 1 1 d . . . . .
C34A C 0.27105(18) 1.0052(5) 0.6716(2) 0.1087(16) Uani 1 1 d . . . . .
H34A H 0.270630 0.933260 0.692842 0.130 Uiso 1 1 calc R U . . .
C38A C 0.30231(13) 1.1193(4) 0.60695(17) 0.0887(10) Uani 1 1 d . . . . .
H38A H 0.322951 1.125741 0.582132 0.106 Uiso 1 1 calc R U . . .
C44A C 0.27161(16) 0.7496(5) 0.5779(3) 0.1106(17) Uani 1 1 d . . . . .
H44A H 0.277448 0.810292 0.553341 0.133 Uiso 1 1 calc R U . . .
C49B C 0.38592(14) 0.3044(4) 0.46022(13) 0.0840(10) Uani 1 1 d . . . . .
H49B H 0.404727 0.230734 0.462852 0.101 Uiso 1 1 calc R U . . .
C37B C 0.52379(16) 0.5697(5) 0.3276(2) 0.1046(14) Uani 1 1 d . . . . .
H37B H 0.546844 0.556437 0.305776 0.126 Uiso 1 1 calc R U . . .
C1B C 0.70700(15) 0.7732(6) 0.4182(2) 0.1031(14) Uani 1 1 d . . . . .
C20B C 0.70766(15) 0.3887(5) 0.47866(16) 0.0947(12) Uani 1 1 d . . . . .
C30A C 0.37053(14) 0.8093(5) 0.54152(14) 0.0880(10) Uani 1 1 d . . . . .
H30A H 0.351501 0.735855 0.540124 0.106 Uiso 1 1 calc R U . . .
C14A C 0.54734(14) 0.6016(5) 0.52229(16) 0.0934(12) Uani 1 1 d . . . . .
C36B C 0.52188(15) 0.6837(5) 0.3535(2) 0.1047(14) Uani 1 1 d . . . . .
H36B H 0.543670 0.749234 0.349848 0.126 Uiso 1 1 calc R U . . .
C50B C 0.38789(12) 0.3845(4) 0.41865(13) 0.0757(8) Uani 1 1 d . . . . .
C13A C 0.49952(15) 0.5651(6) 0.51900(14) 0.0971(12) Uani 1 1 d . . . . .
H13C H 0.496352 0.478644 0.503439 0.117 Uiso 1 1 calc R U . . .
H13D H 0.483643 0.631245 0.500061 0.117 Uiso 1 1 calc R U . . .
C11B C 0.81988(15) 0.5751(4) 0.38426(18) 0.0952(12) Uani 1 1 d . . . . .
C12B C 0.81474(14) 0.5120(5) 0.4313(2) 0.0985(12) Uani 1 1 d . . . . .
H12A H 0.813010 0.580377 0.456007 0.118 Uiso 1 1 calc R U . . .
H12B H 0.840378 0.455831 0.438016 0.118 Uiso 1 1 calc R U . . .
C11A C 0.43290(15) 0.4184(5) 0.61627(19) 0.0986(12) Uani 1 1 d . . . . .
C46B C 0.32898(15) 0.5202(5) 0.4560(2) 0.0992(13) Uani 1 1 d . . . . .
H46B H 0.310076 0.593866 0.454215 0.119 Uiso 1 1 calc R U . . .
C14B C 0.75323(12) 0.2646(4) 0.36901(15) 0.0768(9) Uani 1 1 d . . . . .
C30B C 0.52376(18) 0.0394(6) 0.3901(4) 0.140(3) Uani 1 1 d . . . . .
H30B H 0.546610 -0.023136 0.392694 0.168 Uiso 1 1 calc R U . . .
C19A C 0.47344(14) 0.6968(5) 0.58694(16) 0.0950(12) Uani 1 1 d . . . . .
H19C H 0.441951 0.709222 0.593488 0.114 Uiso 1 1 calc R U . . .
H19D H 0.482019 0.761016 0.562479 0.114 Uiso 1 1 calc R U . . .
C10A C 0.3913(2) 0.3847(6) 0.6319(2) 0.1241(18) Uani 1 1 d . . . . .
H10A H 0.366304 0.404815 0.613510 0.149 Uiso 1 1 calc R U . . .
C43A C 0.2372(2) 0.6592(7) 0.5719(3) 0.145(3) Uani 1 1 d . . . . .
H43A H 0.220719 0.659761 0.543573 0.174 Uiso 1 1 calc R U . . .
C36A C 0.24138(17) 1.2152(5) 0.6491(2) 0.1092(14) Uani 1 1 d . . . . .
H36A H 0.220787 1.283777 0.653409 0.131 Uiso 1 1 calc R U . . .
C35B C 0.48766(17) 0.7021(5) 0.38511(19) 0.1055(13) Uani 1 1 d . . . . .
H35B H 0.485739 0.781310 0.402553 0.127 Uiso 1 1 calc R U . . .
C32A C 0.42823(18) 0.9374(6) 0.50413(19) 0.1122(17) Uani 1 1 d . . . . .
H32A H 0.447312 0.953386 0.478433 0.135 Uiso 1 1 calc R U . . .
C17A C 0.63389(18) 0.6592(6) 0.5302(3) 0.1230(18) Uani 1 1 d . . . . .
H17A H 0.664107 0.677914 0.533538 0.148 Uiso 1 1 calc R U . . .
C7A C 0.4662(2) 0.3296(5) 0.6853(2) 0.1198(17) Uani 1 1 d . . . . .
C48B C 0.35645(18) 0.3330(6) 0.49752(16) 0.1032(14) Uani 1 1 d . . . . .
H48B H 0.355776 0.277454 0.524325 0.124 Uiso 1 1 calc R U . . .
C47A C 0.41362(18) 0.7005(7) 0.7230(2) 0.1206(18) Uani 1 1 d . . . . .
H47A H 0.426301 0.616321 0.727420 0.145 Uiso 1 1 calc R U . . .
C3B C 0.65185(19) 0.8385(8) 0.3591(3) 0.142(2) Uani 1 1 d . . . . .
H3B H 0.634613 0.818838 0.332210 0.170 Uiso 1 1 calc R U . . .
C2A C 0.54888(16) 0.2194(5) 0.5833(2) 0.1030(14) Uani 1 1 d . . . . .
C34B C 0.45555(13) 0.6025(4) 0.39138(17) 0.0875(10) Uani 1 1 d . . . . .
H34B H 0.432771 0.616459 0.413485 0.105 Uiso 1 1 calc R U . . .
C9A C 0.3869(3) 0.3212(7) 0.6749(3) 0.150(3) Uani 1 1 d . . . . .
H9A H 0.358893 0.296609 0.686196 0.180 Uiso 1 1 calc R U . . .
C18B C 0.70353(18) 0.3428(6) 0.31232(19) 0.1096(15) Uani 1 1 d D . . . .
H18B H 0.686837 0.412633 0.299429 0.132 Uiso 0.650(14) 1 calc R U P A 1
C24B C 0.64217(16) 0.4002(6) 0.4350(2) 0.1182(17) Uani 1 1 d . . . . .
C50A C 0.37567(17) 0.9436(5) 0.70863(17) 0.0982(12) Uani 1 1 d . . . . .
H50A H 0.363132 1.028165 0.704861 0.118 Uiso 1 1 calc R U . . .
C18A C 0.61246(15) 0.5912(5) 0.5665(2) 0.1066(14) Uani 1 1 d . . . . .
C19B C 0.75508(14) 0.4254(5) 0.48132(14) 0.0894(10) Uani 1 1 d . . . . .
H19A H 0.771166 0.360003 0.500394 0.107 Uiso 1 1 calc R U . . .
H19B H 0.758290 0.512371 0.496483 0.107 Uiso 1 1 calc R U . . .
C37A C 0.27304(14) 1.2242(5) 0.6135(2) 0.1029(13) Uani 1 1 d . . . . .
H37A H 0.274654 1.299924 0.594062 0.124 Uiso 1 1 calc R U . . .
C41B C 0.33680(17) 0.2145(7) 0.2778(2) 0.1137(16) Uani 1 1 d . . . . .
H41B H 0.320962 0.135276 0.273556 0.136 Uiso 1 1 calc R U . . .
C15B C 0.75445(17) 0.1403(5) 0.34813(18) 0.0997(12) Uani 1 1 d . . . . .
H15B H 0.772254 0.072556 0.360723 0.120 Uiso 1 1 calc R U . . .
C31A C 0.39974(17) 0.8314(6) 0.50322(16) 0.1037(14) Uani 1 1 d . . . . .
H31A H 0.399696 0.773499 0.477047 0.124 Uiso 1 1 calc R U . . .
C40B C 0.36469(15) 0.2284(5) 0.31619(17) 0.0943(12) Uani 1 1 d . . . . .
H40B H 0.367194 0.156954 0.337446 0.113 Uiso 1 1 calc R U . . .
C16A C 0.6131(2) 0.6990(8) 0.4909(3) 0.146(2) Uani 1 1 d . . . . .
H16A H 0.628332 0.744885 0.466828 0.175 Uiso 1 1 calc R U . . .
C28B C 0.48373(16) 0.2279(5) 0.4210(3) 0.1102(16) Uani 1 1 d . . . . .
H28B H 0.479714 0.290694 0.445307 0.132 Uiso 1 1 calc R U . . .
C23B C 0.62083(18) 0.3306(6) 0.4745(3) 0.127(2) Uani 1 1 d . . . . .
H23B H 0.590394 0.313458 0.473000 0.153 Uiso 1 1 calc R U . . .
C22A C 0.52324(17) 0.8624(6) 0.6961(2) 0.1103(15) Uani 1 1 d . . . . .
H22A H 0.522941 0.943902 0.712287 0.132 Uiso 1 1 calc R U . . .
C29B C 0.51807(18) 0.1338(6) 0.4257(3) 0.131(2) Uani 1 1 d . . . . .
H29B H 0.536707 0.134938 0.452383 0.157 Uiso 1 1 calc R U . . .
C49A C 0.40366(19) 0.9209(6) 0.7483(2) 0.1120(14) Uani 1 1 d . . . . .
H49A H 0.409923 0.990225 0.769529 0.134 Uiso 1 1 calc R U . . .
C12A C 0.43967(15) 0.4780(5) 0.5678(2) 0.1047(14) Uani 1 1 d . . . . .
H12C H 0.442215 0.407491 0.544020 0.126 Uiso 1 1 calc R U . . .
H12D H 0.414341 0.533762 0.559466 0.126 Uiso 1 1 calc R U . . .
C25A C 0.5061(3) 0.2992(10) 0.7149(3) 0.181(4) Uani 1 1 d . . . . .
H25D H 0.528945 0.261299 0.694945 0.272 Uiso 1 1 calc R U . . .
H25E H 0.498258 0.236379 0.739638 0.272 Uiso 1 1 calc R U . . .
H25F H 0.516959 0.380240 0.729384 0.272 Uiso 1 1 calc R U . . .
C9B C 0.8625(3) 0.6825(8) 0.3228(4) 0.165(3) Uani 1 1 d . . . . .
H9B H 0.889436 0.711962 0.310034 0.198 Uiso 1 1 calc R U . . .
C10B C 0.8614(2) 0.6185(5) 0.3680(3) 0.1268(19) Uani 1 1 d . . . . .
H10B H 0.887083 0.606006 0.386156 0.152 Uiso 1 1 calc R U . . .
C47B C 0.32858(17) 0.4407(6) 0.49552(18) 0.1073(15) Uani 1 1 d . . . . .
H47B H 0.309503 0.459508 0.520968 0.129 Uiso 1 1 calc R U . . .
C4B C 0.6483(2) 0.9606(9) 0.3810(4) 0.166(4) Uani 1 1 d . . . . .
H4B H 0.628401 1.023912 0.369008 0.199 Uiso 1 1 calc R U . . .
C39A C 0.29785(13) 0.7541(4) 0.61887(18) 0.0846(11) Uani 1 1 d . . . . .
C1A C 0.57387(16) 0.2506(6) 0.6240(2) 0.1090(17) Uani 1 1 d . . . . .
C6A C 0.60301(19) 0.1580(7) 0.6438(3) 0.135(2) Uani 1 1 d . . . . .
H6A H 0.619702 0.179865 0.670851 0.162 Uiso 1 1 calc R U . . .
C48A C 0.42145(19) 0.7984(8) 0.7554(2) 0.1227(18) Uani 1 1 d . . . . .
H48A H 0.438905 0.781565 0.782363 0.147 Uiso 1 1 calc R U . . .
C3A C 0.5526(2) 0.0919(6) 0.5631(3) 0.136(2) Uani 1 1 d . . . . .
H3A H 0.535509 0.068812 0.536528 0.163 Uiso 1 1 calc R U . . .
C6B C 0.70314(19) 0.8994(6) 0.4387(2) 0.1225(17) Uani 1 1 d . . . . .
H6B H 0.720708 0.921951 0.465022 0.147 Uiso 1 1 calc R U . . .
C4A C 0.5820(3) -0.0004(8) 0.5829(4) 0.154(3) Uani 1 1 d . . . . .
H4A H 0.584826 -0.084684 0.568954 0.185 Uiso 1 1 calc R U . . .
C8B C 0.8251(4) 0.6998(9) 0.2991(4) 0.184(4) Uani 1 1 d . . . . .
H8B H 0.826142 0.744038 0.269678 0.220 Uiso 1 1 calc R U . . .
C7B C 0.7844(3) 0.6554(7) 0.3157(2) 0.143(2) Uani 1 1 d . . . . .
H7B H 0.758812 0.667715 0.297440 0.172 Uiso 0.350(14) 1 calc R U P A 2
C35A C 0.2405(2) 1.1057(5) 0.6777(2) 0.125(2) Uani 1 1 d . . . . .
H35A H 0.218970 1.098576 0.701680 0.150 Uiso 1 1 calc R U . . .
C40A C 0.28560(19) 0.6622(5) 0.6533(2) 0.1119(15) Uani 1 1 d . . . . .
H40A H 0.301786 0.658572 0.681794 0.134 Uiso 1 1 calc R U . . .
C5A C 0.6071(3) 0.0312(8) 0.6227(4) 0.163(3) Uani 1 1 d . . . . .
H5A H 0.626660 -0.031501 0.635638 0.196 Uiso 1 1 calc R U . . .
C42A C 0.2272(2) 0.5698(8) 0.6068(5) 0.159(3) Uani 1 1 d . . . . .
H42A H 0.204790 0.506448 0.602517 0.190 Uiso 1 1 calc R U . . .
C8A C 0.4243(3) 0.2942(6) 0.7010(3) 0.147(3) Uani 1 1 d . . . . .
H8A H 0.421448 0.250554 0.730400 0.176 Uiso 1 1 calc R U . . .
B2 B 0.42168(15) 0.3581(4) 0.37308(15) 0.0777(10) Uani 1 1 d . . . . .
C25B C 0.61681(19) 0.4326(8) 0.3928(3) 0.161(3) Uani 1 1 d . . . . .
H25A H 0.623754 0.522170 0.382708 0.241 Uiso 1 1 calc R U . . .
H25B H 0.585571 0.426252 0.399902 0.241 Uiso 1 1 calc R U . . .
H25C H 0.624161 0.370908 0.367529 0.241 Uiso 1 1 calc R U . . .
C26A C 0.63786(18) 0.5543(8) 0.6107(3) 0.142(2) Uani 1 1 d . . . . .
H26G H 0.627490 0.607137 0.637272 0.213 Uiso 1 1 calc R U . . .
H26H H 0.669029 0.570965 0.605664 0.213 Uiso 1 1 calc R U . . .
H26I H 0.633403 0.461000 0.617629 0.213 Uiso 1 1 calc R U . . .
C5B C 0.6739(3) 0.9906(7) 0.4206(4) 0.147(3) Uani 1 1 d . . . . .
H5B H 0.671119 1.074075 0.435184 0.176 Uiso 1 1 calc R U . . .
C21B C 0.6879(2) 0.3186(6) 0.5160(2) 0.1249(18) Uani 1 1 d . . . . .
H21B H 0.704497 0.291476 0.542540 0.150 Uiso 1 1 calc R U . . .
C23A C 0.54871(17) 0.7567(5) 0.7125(2) 0.1066(15) Uani 1 1 d . . . . .
H23A H 0.565700 0.765698 0.740285 0.128 Uiso 1 1 calc R U . . .
C22B C 0.6436(2) 0.2905(8) 0.5128(3) 0.147(2) Uani 1 1 d . . . . .
H22B H 0.629405 0.243655 0.537323 0.177 Uiso 1 1 calc R U . . .
B1 B 0.33438(15) 0.8725(4) 0.62742(15) 0.0749(9) Uani 1 1 d . . . . .
C41A C 0.2503(3) 0.5752(7) 0.6473(4) 0.159(3) Uani 1 1 d . . . . .
H41A H 0.242402 0.518742 0.672507 0.190 Uiso 1 1 calc R U . . .
C26B C 0.7448(5) 0.6569(16) 0.2806(3) 0.183(6) Uani 0.650(14) 1 d . . P A 1
H26A H 0.729775 0.571983 0.281666 0.274 Uiso 0.650(14) 1 calc R U P A 1
H26B H 0.755433 0.673008 0.248577 0.274 Uiso 0.650(14) 1 calc R U P A 1
H26C H 0.724380 0.726658 0.289580 0.274 Uiso 0.650(14) 1 calc R U P A 1
C26C C 0.6846(9) 0.4590(12) 0.2848(7) 0.180(12) Uani 0.350(14) 1 d D . P A 2
H26D H 0.655699 0.480903 0.297201 0.270 Uiso 0.350(14) 1 calc R U P A 2
H26E H 0.682142 0.435353 0.251459 0.270 Uiso 0.350(14) 1 calc R U P A 2
H26F H 0.704019 0.534996 0.288054 0.270 Uiso 0.350(14) 1 calc R U P A 2

loop_
_atom_site_aniso_label
_atom_site_aniso_U_11
_atom_site_aniso_U_22
_atom_site_aniso_U_33
_atom_site_aniso_U_23
_atom_site_aniso_U_13
_atom_site_aniso_U_12
Co1A 0.0768(3) 0.1048(4) 0.0739(3) -0.0144(3) -0.0049(2) 0.0100(2)
Co1B 0.0772(3) 0.1051(4) 0.0709(3) -0.0068(3) -0.0107(2) 0.0128(2)
O1B 0.0970(19) 0.111(2) 0.096(2) -0.0113(17) -0.0081(15) 0.0162(16)
O2A 0.104(2) 0.127(3) 0.095(2) -0.027(2) 0.0017(16) -0.0021(18)
O1A 0.106(2) 0.121(2) 0.104(2) -0.0115(19) -0.0145(18) 0.0246(19)
N4B 0.0692(16) 0.0965(19) 0.0624(15) -0.0023(14) -0.0037(13) 0.0026(14)
N3B 0.0679(18) 0.114(2) 0.102(3) -0.026(2) 0.0023(17) 0.0042(17)
N2A 0.0755(18) 0.100(2) 0.0723(19) -0.0090(17) -0.0084(14) 0.0106(15)
N1A 0.113(3) 0.096(2) 0.084(2) -0.0069(18) 0.012(2) 0.011(2)
O2B 0.118(3) 0.156(3) 0.103(2) -0.007(2) -0.037(2) 0.042(2)
N3A 0.0739(18) 0.106(2) 0.088(2) -0.0230(19) 0.0049(17) 0.0033(16)
N4A 0.0697(17) 0.113(2) 0.0684(17) -0.0074(16) -0.0044(14) 0.0012(16)
N2B 0.0814(19) 0.103(2) 0.0698(19) -0.0146(17) -0.0091(14) 0.0052(17)
N1B 0.118(3) 0.097(2) 0.083(2) 0.0089(18) 0.009(2) 0.009(2)
C33A 0.080(2) 0.0731(19) 0.075(2) 0.0040(16) 0.0088(17) -0.0023(16)
C17B 0.125(4) 0.131(4) 0.088(3) -0.024(3) -0.017(3) -0.022(3)
C27B 0.082(2) 0.074(2) 0.093(3) 0.0111(18) 0.008(2) -0.0037(17)
C32B 0.111(3) 0.083(2) 0.109(3) 0.010(2) 0.020(3) 0.015(2)
C42B 0.092(3) 0.182(6) 0.087(3) -0.017(4) -0.003(2) 0.010(4)
C31B 0.129(5) 0.099(4) 0.157(6) 0.011(3) 0.034(4) 0.034(3)
C46A 0.098(3) 0.110(3) 0.091(3) 0.000(3) 0.001(2) 0.019(2)
C20A 0.069(2) 0.095(2) 0.073(2) -0.0051(19) 0.0022(17) 0.0050(18)
C38B 0.105(3) 0.086(2) 0.097(3) 0.006(2) 0.023(2) 0.000(2)
C43B 0.109(3) 0.150(5) 0.081(3) 0.003(3) -0.005(3) 0.042(3)
C27A 0.082(2) 0.084(2) 0.069(2) 0.0075(17) 0.0030(16) 0.0138(18)
C2B 0.091(3) 0.128(4) 0.116(5) 0.015(3) 0.005(3) 0.025(3)
C29A 0.088(3) 0.105(3) 0.115(4) 0.032(3) 0.025(3) 0.012(2)
C13B 0.082(2) 0.104(3) 0.081(2) -0.003(2) -0.0059(19) 0.016(2)
C24A 0.100(3) 0.117(3) 0.079(3) -0.015(2) -0.021(2) 0.016(2)
C16B 0.133(4) 0.105(3) 0.107(4) -0.022(3) -0.004(3) -0.024(3)
C44B 0.106(3) 0.100(3) 0.080(2) -0.003(2) 0.000(2) 0.026(2)
C21A 0.094(3) 0.096(3) 0.102(3) 0.001(2) -0.005(2) 0.013(2)
C28A 0.081(2) 0.084(2) 0.089(3) 0.0083(19) 0.011(2) 0.0075(18)
C33B 0.083(2) 0.077(2) 0.070(2) 0.0083(16) 0.0033(17) 0.0057(16)
C45A 0.082(2) 0.083(2) 0.069(2) 0.0075(17) 0.0119(17) -0.0072(18)
C15A 0.121(4) 0.154(5) 0.095(3) 0.007(3) 0.024(3) -0.002(3)
C45B 0.091(2) 0.089(2) 0.078(2) -0.0007(18) 0.012(2) -0.002(2)
C39B 0.080(2) 0.090(2) 0.071(2) -0.0037(18) 0.0119(17) 0.0134(18)
C34A 0.129(4) 0.084(3) 0.113(4) 0.010(2) 0.049(3) 0.010(2)
C38A 0.084(2) 0.096(2) 0.086(2) 0.011(2) 0.010(2) 0.0070(19)
C44A 0.093(3) 0.110(3) 0.129(5) -0.005(3) -0.025(3) 0.016(3)
C49B 0.096(2) 0.092(2) 0.064(2) 0.0023(18) -0.0060(18) -0.016(2)
C37B 0.096(3) 0.103(3) 0.115(3) 0.011(3) 0.021(2) 0.002(2)
C1B 0.080(3) 0.116(3) 0.113(4) 0.002(3) 0.022(3) 0.006(2)
C20B 0.093(3) 0.113(3) 0.078(3) -0.009(2) 0.013(2) 0.005(2)
C30A 0.091(2) 0.102(3) 0.071(2) 0.000(2) -0.0004(19) 0.016(2)
C14A 0.082(2) 0.120(3) 0.079(3) -0.015(2) 0.010(2) 0.004(2)
C36B 0.092(3) 0.106(3) 0.116(4) 0.018(3) 0.004(2) -0.022(2)
C50B 0.079(2) 0.079(2) 0.070(2) -0.0030(16) 0.0024(16) -0.0079(16)
C13A 0.093(3) 0.135(4) 0.063(2) -0.005(2) -0.0040(19) 0.000(2)
C11B 0.093(3) 0.091(2) 0.102(3) -0.005(2) 0.014(2) -0.003(2)
C12B 0.074(2) 0.120(3) 0.102(3) 0.003(3) -0.014(2) -0.010(2)
C11A 0.089(3) 0.100(3) 0.107(3) -0.014(3) 0.011(2) -0.011(2)
C46B 0.084(2) 0.102(3) 0.111(4) -0.024(3) 0.020(2) -0.009(2)
C14B 0.071(2) 0.094(3) 0.065(2) -0.0036(18) 0.0062(17) -0.0033(18)
C30B 0.090(3) 0.095(4) 0.234(9) 0.031(5) 0.003(5) 0.004(3)
C19A 0.084(2) 0.117(3) 0.085(2) -0.008(2) -0.016(2) 0.020(2)
C10A 0.115(4) 0.123(4) 0.134(5) -0.026(3) 0.026(3) -0.040(3)
C43A 0.095(4) 0.133(5) 0.207(8) -0.053(5) -0.052(4) 0.026(4)
C36A 0.100(3) 0.095(3) 0.132(4) -0.010(3) 0.021(3) 0.015(2)
C35B 0.114(3) 0.091(3) 0.112(3) -0.011(3) 0.007(3) -0.018(2)
C32A 0.103(3) 0.143(4) 0.091(3) 0.035(3) 0.029(3) 0.038(3)
C17A 0.087(3) 0.142(4) 0.140(5) -0.032(4) 0.025(3) -0.019(3)
C7A 0.168(5) 0.095(3) 0.096(3) -0.005(3) 0.027(4) 0.009(3)
C48B 0.112(3) 0.131(4) 0.067(2) -0.001(2) 0.001(2) -0.041(3)
C47A 0.110(4) 0.145(5) 0.107(4) 0.023(4) -0.005(3) 0.031(3)
C3B 0.097(3) 0.156(6) 0.173(6) 0.042(5) 0.021(4) 0.038(4)
C2A 0.086(3) 0.110(3) 0.113(4) -0.013(3) 0.027(3) 0.001(3)
C34B 0.084(2) 0.088(2) 0.090(2) -0.002(2) 0.006(2) -0.0068(18)
C9A 0.160(6) 0.142(5) 0.148(6) -0.028(5) 0.047(5) -0.064(5)
C18B 0.113(3) 0.125(4) 0.091(3) -0.015(3) -0.029(3) 0.007(3)
C24B 0.078(3) 0.135(4) 0.142(5) -0.041(4) 0.001(3) 0.008(3)
C50A 0.116(3) 0.091(3) 0.087(3) 0.008(2) -0.001(2) -0.018(2)
C18A 0.077(2) 0.126(3) 0.117(4) -0.043(3) 0.008(3) -0.002(2)
C19B 0.092(2) 0.114(3) 0.0618(19) -0.002(2) -0.0009(18) 0.006(2)
C37A 0.099(3) 0.089(3) 0.121(4) 0.019(3) 0.016(3) 0.012(2)
C41B 0.096(3) 0.153(5) 0.092(4) -0.019(3) 0.005(3) -0.021(3)
C15B 0.103(3) 0.096(3) 0.100(3) -0.002(2) 0.004(2) -0.005(2)
C31A 0.112(3) 0.130(4) 0.068(2) 0.008(2) 0.010(2) 0.038(3)
C40B 0.092(3) 0.110(3) 0.080(3) -0.009(2) 0.016(2) -0.014(2)
C16A 0.126(5) 0.166(6) 0.146(6) -0.012(5) 0.055(4) -0.026(4)
C28B 0.094(3) 0.099(3) 0.138(5) 0.012(3) -0.017(3) -0.007(2)
C23B 0.079(3) 0.132(4) 0.171(6) -0.036(4) 0.031(4) -0.014(3)
C22A 0.117(4) 0.104(3) 0.110(4) -0.030(3) -0.011(3) 0.000(3)
C29B 0.095(3) 0.113(4) 0.185(6) 0.051(4) -0.042(4) -0.024(3)
C49A 0.121(4) 0.121(4) 0.095(3) 0.001(3) -0.013(3) -0.018(3)
C12A 0.077(3) 0.138(4) 0.099(3) 0.003(3) -0.013(2) -0.017(2)
C25A 0.231(8) 0.209(8) 0.103(4) 0.042(5) 0.033(5) 0.087(7)
C9B 0.181(7) 0.128(5) 0.186(9) 0.003(5) 0.080(7) -0.041(6)
C10B 0.118(4) 0.101(3) 0.161(5) -0.010(3) 0.032(4) -0.024(3)
C47B 0.101(3) 0.140(4) 0.081(3) -0.024(3) 0.021(2) -0.033(3)
C4B 0.109(5) 0.148(6) 0.241(11) 0.059(7) 0.047(6) 0.045(4)
C39A 0.083(2) 0.078(2) 0.093(3) -0.0050(18) 0.004(2) 0.0045(18)
C1A 0.086(3) 0.117(4) 0.125(5) -0.002(3) 0.016(3) 0.020(3)
C6A 0.104(4) 0.145(5) 0.155(5) 0.005(4) 0.011(4) 0.028(3)
C48A 0.111(4) 0.165(6) 0.092(4) 0.015(4) -0.010(3) -0.005(4)
C3A 0.114(4) 0.121(4) 0.173(6) -0.033(4) 0.052(4) -0.012(3)
C6B 0.107(4) 0.117(4) 0.143(5) 0.002(4) 0.038(3) 0.000(3)
C4A 0.138(6) 0.120(4) 0.205(9) -0.025(5) 0.065(6) 0.006(5)
C8B 0.223(9) 0.150(6) 0.178(8) 0.039(6) 0.058(8) -0.030(7)
C7B 0.183(6) 0.130(4) 0.116(4) 0.030(4) 0.023(4) -0.008(4)
C35A 0.132(4) 0.093(3) 0.150(5) 0.002(3) 0.067(4) 0.000(3)
C40A 0.131(4) 0.090(3) 0.114(3) 0.000(2) 0.011(3) -0.030(3)
C5A 0.123(5) 0.132(5) 0.236(11) 0.016(6) 0.060(6) 0.037(4)
C42A 0.110(4) 0.114(5) 0.252(11) -0.050(7) -0.001(6) -0.021(3)
C8A 0.226(8) 0.100(4) 0.115(5) -0.006(3) 0.051(5) -0.039(5)
B2 0.087(3) 0.076(2) 0.070(2) 0.0031(18) 0.0079(19) 0.001(2)
C25B 0.089(3) 0.203(6) 0.189(7) -0.024(6) -0.039(4) 0.013(4)
C26A 0.086(3) 0.194(6) 0.146(5) -0.024(5) -0.014(4) -0.002(3)
C5B 0.127(5) 0.112(4) 0.202(9) 0.011(5) 0.062(6) 0.019(4)
C21B 0.115(4) 0.151(5) 0.109(4) 0.001(3) 0.026(3) -0.002(3)
C23A 0.108(3) 0.120(4) 0.091(3) -0.020(3) -0.024(3) 0.011(3)
C22B 0.114(4) 0.165(6) 0.163(7) -0.011(5) 0.040(5) -0.003(4)
B1 0.083(2) 0.073(2) 0.069(2) 0.0034(17) 0.0056(18) -0.0009(19)
C41A 0.165(6) 0.118(5) 0.193(8) -0.010(5) 0.021(6) -0.060(5)
C26B 0.244(14) 0.229(13) 0.074(5) 0.044(7) -0.010(7) 0.019(11)
C26C 0.24(3) 0.150(16) 0.147(16) -0.040(12) -0.107(18) 0.045(16)

loop_
_atom_type_symbol
_atom_type_description
_atom_type_scat_dispersion_real
_atom_type_scat_dispersion_imag
_atom_type_scat_source
C C 0.0033 0.0016 'International Tables Vol C Tables 4.2.6.8 and 6.1.1.4'
H H 0.0000 0.0000 'International Tables Vol C Tables 4.2.6.8 and 6.1.1.4'
B B 0.0013 0.0007 'International Tables Vol C Tables 4.2.6.8 and 6.1.1.4'
Co Co 0.3494 0.9721 'International Tables Vol C Tables 4.2.6.8 and 6.1.1.4'
N N 0.0061 0.0033 'International Tables Vol C Tables 4.2.6.8 and 6.1.1.4'
O O 0.0106 0.0060 'International Tables Vol C Tables 4.2.6.8 and 6.1.1.4'

loop_
_geom_angle_atom_site_label_1
_geom_angle_atom_site_label_2
_geom_angle_atom_site_label_3
_geom_angle
_geom_angle_site_symmetry_1
_geom_angle_site_symmetry_3
_geom_angle_publ_flag
O2A Co1A N2A 177.05(15) . . ?
O2A Co1A N1A 88.10(15) . . ?
O2A Co1A N3A 91.25(15) . . ?
O2A Co1A N4A 91.15(15) . . ?
O1A Co1A O2A 87.72(16) . . ?
O1A Co1A N2A 95.13(15) . . ?
O1A Co1A N1A 97.81(18) . . ?
O1A Co1A N3A 96.13(16) . . ?
O1A Co1A N4A 178.25(15) . . ?
N2A Co1A N1A 90.77(14) . . ?
N2A Co1A N3A 89.19(15) . . ?
N2A Co1A N4A 86.02(14) . . ?
N1A Co1A N3A 166.01(16) . . ?
N4A Co1A N1A 83.49(16) . . ?
N4A Co1A N3A 82.56(15) . . ?
O1B Co1B N4B 89.65(13) . . ?
O1B Co1B N3B 91.04(15) . . ?
O1B Co1B N2B 175.76(15) . . ?
O1B Co1B N1B 88.06(16) . . ?
N4B Co1B N3B 82.14(15) . . ?
N4B Co1B N2B 86.12(14) . . ?
N4B Co1B N1B 83.57(14) . . ?
O2B Co1B O1B 87.42(16) . . ?
O2B Co1B N4B 177.06(17) . . ?
O2B Co1B N3B 97.75(18) . . ?
O2B Co1B N2B 96.81(17) . . ?
O2B Co1B N1B 96.48(19) . . ?
N2B Co1B N3B 88.60(15) . . ?
N2B Co1B N1B 91.25(16) . . ?
N1B Co1B N3B 165.69(16) . . ?
C1B O1B Co1B 109.3(3) . . ?
C2A O2A Co1A 109.4(3) . . ?
C1A O1A Co1A 109.4(3) . . ?
C13B N4B Co1B 110.0(2) . . ?
C13B N4B C12B 112.4(3) . . ?
C13B N4B C19B 111.7(3) . . ?
C12B N4B Co1B 107.2(3) . . ?
C12B N4B C19B 109.7(3) . . ?
C19B N4B Co1B 105.6(2) . . ?
C20B N3B Co1B 110.7(3) . . ?
C20B N3B C24B 118.2(5) . . ?
C24B N3B Co1B 131.1(4) . . ?
C20A N2A Co1A 115.1(3) . . ?
C24A N2A Co1A 126.1(3) . . ?
C24A N2A C20A 118.8(4) . . ?
C11A N1A Co1A 111.1(3) . . ?
C11A N1A C7A 118.1(5) . . ?
C7A N1A Co1A 130.7(4) . . ?
C2B O2B Co1B 110.6(3) . . ?
C14A N3A Co1A 110.9(3) . . ?
C14A N3A C18A 116.6(4) . . ?
C18A N3A Co1A 132.5(4) . . ?
C13A N4A Co1A 105.9(3) . . ?
C19A N4A Co1A 110.5(2) . . ?
C19A N4A C13A 110.1(4) . . ?
C12A N4A Co1A 107.7(3) . . ?
C12A N4A C13A 109.4(4) . . ?
C12A N4A C19A 113.0(4) . . ?
C14B N2B Co1B 113.7(3) . . ?
C14B N2B C18B 119.1(4) . . ?
C18B N2B Co1B 127.2(3) . . ?
C11B N1B Co1B 111.4(3) . . ?
C7B N1B Co1B 129.0(5) . . ?
C7B N1B C11B 119.6(5) . . ?
C34A C33A B1 118.9(3) . . ?
C38A C33A C34A 114.1(4) . . ?
C38A C33A B1 126.9(3) . . ?
C16B C17B H17B 119.5 . . ?
C16B C17B C18B 121.0(5) . . ?
C18B C17B H17B 119.5 . . ?
C32B C27B C28B 114.5(4) . . ?
C32B C27B B2 124.7(4) . . ?
C28B C27B B2 120.2(4) . . ?
C27B C32B H32B 118.4 . . ?
C31B C32B C27B 123.3(6) . . ?
C31B C32B H32B 118.4 . . ?
C43B C42B H42B 120.8 . . ?
C43B C42B C41B 118.4(5) . . ?
C41B C42B H42B 120.8 . . ?
C32B C31B H31B 120.0 . . ?
C30B C31B C32B 119.9(6) . . ?
C30B C31B H31B 120.0 . . ?
C45A C46A H46A 119.0 . . ?
C45A C46A C47A 121.9(5) . . ?
C47A C46A H46A 119.0 . . ?
N2A C20A C21A 121.5(4) . . ?
N2A C20A C19A 115.5(4) . . ?
C21A C20A C19A 123.0(4) . . ?
C33B C38B H38B 118.3 . . ?
C37B C38B H38B 118.3 . . ?
C37B C38B C33B 123.5(5) . . ?
C42B C43B H43B 119.5 . . ?
C42B C43B C44B 121.1(6) . . ?
C44B C43B H43B 119.5 . . ?
C28A C27A B1 120.6(3) . . ?
C30A C27A C28A 114.3(4) . . ?
C30A C27A B1 125.1(4) . . ?
O2B C2B C1B 117.0(5) . . ?
O2B C2B C3B 123.6(6) . . ?
C1B C2B C3B 119.4(6) . . ?
C28A C29A H29A 120.0 . . ?
C32A C29A H29A 120.0 . . ?
C32A C29A C28A 119.9(5) . . ?
N4B C13B H13A 109.0 . . ?
N4B C13B H13B 109.0 . . ?
N4B C13B C14B 113.0(3) . . ?
H13A C13B H13B 107.8 . . ?
C14B C13B H13A 109.0 . . ?
C14B C13B H13B 109.0 . . ?
N2A C24A H24A 118.8 . . ?
N2A C24A C23A 122.3(5) . . ?
C23A C24A H24A 118.8 . . ?
C17B C16B H16B 120.6 . . ?
C17B C16B C15B 118.8(5) . . ?
C15B C16B H16B 120.6 . . ?
C43B C44B H44B 118.8 . . ?
C43B C44B C39B 122.3(5) . . ?
C39B C44B H44B 118.8 . . ?
C20A C21A H21A 120.2 . . ?
C20A C21A C22A 119.7(5) . . ?
C22A C21A H21A 120.2 . . ?
C27A C28A H28A 118.4 . . ?
C29A C28A C27A 123.3(5) . . ?
C29A C28A H28A 118.4 . . ?
C38B C33B B2 119.8(4) . . ?
C34B C33B C38B 114.8(4) . . ?
C34B C33B B2 125.3(3) . . ?
C46A C45A B1 121.2(4) . . ?
C50A C45A C46A 115.0(4) . . ?
C50A C45A B1 123.6(4) . . ?
C14A C15A H15A 120.5 . . ?
C14A C15A C16A 119.1(6) . . ?
C16A C15A H15A 120.5 . . ?
C50B C45B H45B 118.5 . . ?
C50B C45B C46B 123.1(4) . . ?
C46B C45B H45B 118.5 . . ?
C44B C39B B2 123.0(4) . . ?
C40B C39B C44B 114.3(4) . . ?
C40B C39B B2 122.6(4) . . ?
C33A C34A H34A 118.5 . . ?
C35A C34A C33A 123.1(5) . . ?
C35A C34A H34A 118.5 . . ?
C33A C38A H38A 118.0 . . ?
C33A C38A C37A 124.0(4) . . ?
C37A C38A H38A 118.0 . . ?
C43A C44A H44A 118.5 . . ?
C43A C44A C39A 123.0(7) . . ?
C39A C44A H44A 118.5 . . ?
C50B C49B H49B 119.2 . . ?
C48B C49B H49B 119.2 . . ?
C48B C49B C50B 121.5(4) . . ?
C38B C37B H37B 120.0 . . ?
C36B C37B C38B 119.9(5) . . ?
C36B C37B H37B 120.0 . . ?
O1B C1B C2B 115.6(5) . . ?
O1B C1B C6B 125.3(6) . . ?
C6B C1B C2B 119.1(5) . . ?
N3B C20B C19B 115.5(4) . . ?
N3B C20B C21B 124.4(5) . . ?
C21B C20B C19B 120.1(5) . . ?
C27A C30A H30A 118.5 . . ?
C27A C30A C31A 123.0(5) . . ?
C31A C30A H30A 118.5 . . ?
N3A C14A C15A 123.3(4) . . ?
N3A C14A C13A 115.0(4) . . ?
C15A C14A C13A 121.6(5) . . ?
C37B C36B H36B 120.3 . . ?
C37B C36B C35B 119.3(4) . . ?
C35B C36B H36B 120.3 . . ?
C45B C50B C49B 114.8(4) . . ?
C45B C50B B2 120.6(3) . . ?
C49B C50B B2 124.7(4) . . ?
N4A C13A H13C 109.9 . . ?
N4A C13A H13D 109.9 . . ?
C14A C13A N4A 108.8(3) . . ?
C14A C13A H13C 109.9 . . ?
C14A C13A H13D 109.9 . . ?
H13C C13A H13D 108.3 . . ?
N1B C11B C12B 116.5(4) . . ?
N1B C11B C10B 122.1(5) . . ?
C10B C11B C12B 121.2(5) . . ?
N4B C12B H12A 109.7 . . ?
N4B C12B H12B 109.7 . . ?
C11B C12B N4B 109.7(4) . . ?
C11B C12B H12A 109.7 . . ?
C11B C12B H12B 109.7 . . ?
H12A C12B H12B 108.2 . . ?
N1A C11A C10A 123.4(5) . . ?
N1A C11A C12A 115.6(4) . . ?
C10A C11A C12A 120.9(5) . . ?
C45B C46B H46B 120.0 . . ?
C47B C46B C45B 119.9(5) . . ?
C47B C46B H46B 120.0 . . ?
N2B C14B C13B 117.0(4) . . ?
N2B C14B C15B 122.8(4) . . ?
C15B C14B C13B 120.2(4) . . ?
C31B C30B H30B 119.6 . . ?
C31B C30B C29B 120.8(5) . . ?
C29B C30B H30B 119.6 . . ?
N4A C19A C20A 112.7(3) . . ?
N4A C19A H19C 109.0 . . ?
N4A C19A H19D 109.0 . . ?
C20A C19A H19C 109.0 . . ?
C20A C19A H19D 109.0 . . ?
H19C C19A H19D 107.8 . . ?
C11A C10A H10A 120.5 . . ?
C9A C10A C11A 119.0(7) . . ?
C9A C10A H10A 120.5 . . ?
C44A C43A H43A 119.7 . . ?
C42A C43A C44A 120.6(7) . . ?
C42A C43A H43A 119.7 . . ?
C37A C36A H36A 120.3 . . ?
C35A C36A H36A 120.3 . . ?
C35A C36A C37A 119.5(4) . . ?
C36B C35B H35B 119.8 . . ?
C36B C35B C34B 120.3(4) . . ?
C34B C35B H35B 119.8 . . ?
C29A C32A H32A 120.4 . . ?
C31A C32A C29A 119.3(4) . . ?
C31A C32A H32A 120.4 . . ?
C18A C17A H17A 118.8 . . ?
C16A C17A H17A 118.8 . . ?
C16A C17A C18A 122.5(5) . . ?
N1A C7A C25A 120.8(6) . . ?
C8A C7A N1A 118.8(6) . . ?
C8A C7A C25A 120.4(6) . . ?
C49B C48B H48B 119.3 . . ?
C47B C48B C49B 121.3(5) . . ?
C47B C48B H48B 119.3 . . ?
C46A C47A H47A 119.6 . . ?
C48A C47A C46A 120.8(6) . . ?
C48A C47A H47A 119.6 . . ?
C2B C3B H3B 120.2 . . ?
C4B C3B C2B 119.7(8) . . ?
C4B C3B H3B 120.2 . . ?
O2A C2A C1A 116.8(5) . . ?
O2A C2A C3A 124.0(6) . . ?
C1A C2A C3A 119.2(6) . . ?
C33B C34B C35B 122.1(4) . . ?
C33B C34B H34B 118.9 . . ?
C35B C34B H34B 118.9 . . ?
C10A C9A H9A 120.6 . . ?
C10A C9A C8A 118.8(6) . . ?
C8A C9A H9A 120.6 . . ?
N2B C18B C17B 120.0(5) . . ?
N2B C18B H18B 120.0 . . ?
N2B C18B C26C 120.9(8) . . ?
C17B C18B H18B 120.0 . . ?
C17B C18B C26C 117.8(8) . . ?
N3B C24B C23B 117.9(6) . . ?
N3B C24B C25B 122.5(6) . . ?
C25B C24B C23B 119.6(6) . . ?
C45A C50A H50A 118.5 . . ?
C45A C50A C49A 123.0(5) . . ?
C49A C50A H50A 118.5 . . ?
N3A C18A C17A 120.3(5) . . ?
N3A C18A C26A 120.5(5) . . ?
C17A C18A C26A 119.2(5) . . ?
N4B C19B H19A 109.9 . . ?
N4B C19B H19B 109.9 . . ?
C20B C19B N4B 108.8(3) . . ?
C20B C19B H19A 109.9 . . ?
C20B C19B H19B 109.9 . . ?
H19A C19B H19B 108.3 . . ?
C38A C37A H37A 120.5 . . ?
C36A C37A C38A 119.0(4) . . ?
C36A C37A H37A 120.5 . . ?
C42B C41B H41B 120.0 . . ?
C40B C41B C42B 119.9(6) . . ?
C40B C41B H41B 120.0 . . ?
C16B C15B H15B 120.9 . . ?
C14B C15B C16B 118.2(5) . . ?
C14B C15B H15B 120.9 . . ?
C30A C31A H31A 119.9 . . ?
C32A C31A C30A 120.2(5) . . ?
C32A C31A H31A 119.9 . . ?
C39B C40B H40B 118.0 . . ?
C41B C40B C39B 124.0(5) . . ?
C41B C40B H40B 118.0 . . ?
C15A C16A H16A 120.9 . . ?
C17A C16A C15A 118.2(6) . . ?
C17A C16A H16A 120.9 . . ?
C27B C28B H28B 118.7 . . ?
C29B C28B C27B 122.7(6) . . ?
C29B C28B H28B 118.7 . . ?
C24B C23B H23B 119.1 . . ?
C22B C23B C24B 121.8(5) . . ?
C22B C23B H23B 119.1 . . ?
C21A C22A H22A 120.8 . . ?
C21A C22A C23A 118.4(5) . . ?
C23A C22A H22A 120.8 . . ?
C30B C29B C28B 118.9(6) . . ?
C30B C29B H29B 120.6 . . ?
C28B C29B H29B 120.6 . . ?
C50A C49A H49A 120.0 . . ?
C48A C49A C50A 119.9(5) . . ?
C48A C49A H49A 120.0 . . ?
N4A C12A C11A 109.1(4) . . ?
N4A C12A H12C 109.9 . . ?
N4A C12A H12D 109.9 . . ?
C11A C12A H12C 109.9 . . ?
C11A C12A H12D 109.9 . . ?
H12C C12A H12D 108.3 . . ?
C7A C25A H25D 109.5 . . ?
C7A C25A H25E 109.5 . . ?
C7A C25A H25F 109.5 . . ?
H25D C25A H25E 109.5 . . ?
H25D C25A H25F 109.5 . . ?
H25E C25A H25F 109.5 . . ?
C10B C9B H9B 120.4 . . ?
C8B C9B H9B 120.4 . . ?
C8B C9B C10B 119.2(8) . . ?
C11B C10B C9B 116.9(7) . . ?
C11B C10B H10B 121.6 . . ?
C9B C10B H10B 121.6 . . ?
C46B C47B C48B 119.3(4) . . ?
C46B C47B H47B 120.4 . . ?
C48B C47B H47B 120.4 . . ?
C3B C4B H4B 119.8 . . ?
C3B C4B C5B 120.5(7) . . ?
C5B C4B H4B 119.8 . . ?
C44A C39A B1 121.7(4) . . ?
C40A C39A C44A 113.6(5) . . ?
C40A C39A B1 124.1(4) . . ?
O1A C1A C2A 116.5(5) . . ?
O1A C1A C6A 122.6(6) . . ?
C6A C1A C2A 120.9(6) . . ?
C1A C6A H6A 120.3 . . ?
C1A C6A C5A 119.4(8) . . ?
C5A C6A H6A 120.3 . . ?
C47A C48A H48A 120.4 . . ?
C49A C48A C47A 119.2(6) . . ?
C49A C48A H48A 120.4 . . ?
C2A C3A H3A 120.1 . . ?
C4A C3A C2A 119.8(8) . . ?
C4A C3A H3A 120.1 . . ?
C1B C6B H6B 119.7 . . ?
C5B C6B C1B 120.6(7) . . ?
C5B C6B H6B 119.7 . . ?
C3A C4A H4A 119.5 . . ?
C5A C4A C3A 120.9(7) . . ?
C5A C4A H4A 119.5 . . ?
C9B C8B H8B 118.5 . . ?
C9B C8B C7B 123.0(9) . . ?
C7B C8B H8B 118.5 . . ?
N1B C7B C8B 119.3(8) . . ?
N1B C7B H7B 120.4 . . ?
N1B C7B C26B 122.1(7) . . ?
C8B C7B H7B 120.4 . . ?
C8B C7B C26B 117.9(8) . . ?
C34A C35A H35A 119.9 . . ?
C36A C35A C34A 120.3(5) . . ?
C36A C35A H35A 119.9 . . ?
C39A C40A H40A 118.7 . . ?
C39A C40A C41A 122.6(7) . . ?
C41A C40A H40A 118.7 . . ?
C6A C5A H5A 120.1 . . ?
C4A C5A C6A 119.8(8) . . ?
C4A C5A H5A 120.1 . . ?
C43A C42A H42A 121.0 . . ?
C41A C42A C43A 118.0(7) . . ?
C41A C42A H42A 121.0 . . ?
C7A C8A H8A 119.0 . . ?
C9A C8A C7A 122.0(6) . . ?
C9A C8A H8A 119.0 . . ?
C27B B2 C33B 102.7(3) . . ?
C27B B2 C39B 113.4(3) . . ?
C27B B2 C50B 113.5(3) . . ?
C39B B2 C33B 110.0(3) . . ?
C39B B2 C50B 106.0(3) . . ?
C50B B2 C33B 111.3(3) . . ?
C24B C25B H25A 109.5 . . ?
C24B C25B H25B 109.5 . . ?
C24B C25B H25C 109.5 . . ?
H25A C25B H25B 109.5 . . ?
H25A C25B H25C 109.5 . . ?
H25B C25B H25C 109.5 . . ?
C18A C26A H26G 109.5 . . ?
C18A C26A H26H 109.5 . . ?
C18A C26A H26I 109.5 . . ?
H26G C26A H26H 109.5 . . ?
H26G C26A H26I 109.5 . . ?
H26H C26A H26I 109.5 . . ?
C4B C5B H5B 119.6 . . ?
C6B C5B C4B 120.7(7) . . ?
C6B C5B H5B 119.6 . . ?
C20B C21B H21B 120.9 . . ?
C22B C21B C20B 118.2(7) . . ?
C22B C21B H21B 120.9 . . ?
C24A C23A C22A 119.2(5) . . ?
C24A C23A H23A 120.4 . . ?
C22A C23A H23A 120.4 . . ?
C23B C22B C21B 119.5(7) . . ?
C23B C22B H22B 120.2 . . ?
C21B C22B H22B 120.2 . . ?
C33A B1 C27A 111.1(3) . . ?
C33A B1 C45A 110.8(3) . . ?
C27A B1 C45A 106.4(3) . . ?
C39A B1 C33A 102.6(3) . . ?
C39A B1 C27A 113.1(3) . . ?
C39A B1 C45A 112.8(3) . . ?
C40A C41A H41A 119.0 . . ?
C42A C41A C40A 122.1(8) . . ?
C42A C41A H41A 119.0 . . ?
C7B C26B H26A 109.5 . . ?
C7B C26B H26B 109.5 . . ?
C7B C26B H26C 109.5 . . ?
H26A C26B H26B 109.5 . . ?
H26A C26B H26C 109.5 . . ?
H26B C26B H26C 109.5 . . ?
C18B C26C H26D 109.5 . . ?
C18B C26C H26E 109.5 . . ?
C18B C26C H26F 109.5 . . ?
H26D C26C H26E 109.5 . . ?
H26D C26C H26F 109.5 . . ?
H26E C26C H26F 109.5 . . ?

loop_
_geom_bond_atom_site_label_1
_geom_bond_atom_site_label_2
_geom_bond_distance
_geom_bond_site_symmetry_2
_geom_bond_publ_flag
Co1A O2A 1.884(3) . ?
Co1A O1A 1.865(3) . ?
Co1A N2A 1.935(4) . ?
Co1A N1A 2.022(4) . ?
Co1A N3A 2.036(4) . ?
Co1A N4A 1.954(3) . ?
Co1B O1B 1.889(3) . ?
Co1B N4B 1.959(3) . ?
Co1B N3B 2.044(4) . ?
Co1B O2B 1.860(3) . ?
Co1B N2B 1.966(4) . ?
Co1B N1B 1.991(4) . ?
O1B C1B 1.357(6) . ?
O2A C2A 1.330(6) . ?
O1A C1A 1.348(6) . ?
N4B C13B 1.479(6) . ?
N4B C12B 1.483(5) . ?
N4B C19B 1.484(5) . ?
N3B C20B 1.338(6) . ?
N3B C24B 1.359(6) . ?
N2A C20A 1.342(5) . ?
N2A C24A 1.339(5) . ?
N1A C11A 1.349(6) . ?
N1A C7A 1.380(7) . ?
O2B C2B 1.330(7) . ?
N3A C14A 1.347(6) . ?
N3A C18A 1.370(6) . ?
N4A C13A 1.485(5) . ?
N4A C19A 1.483(6) . ?
N4A C12A 1.473(5) . ?
N2B C14B 1.319(5) . ?
N2B C18B 1.357(6) . ?
N1B C11B 1.350(6) . ?
N1B C7B 1.343(7) . ?
C33A C34A 1.397(6) . ?
C33A C38A 1.376(5) . ?
C33A B1 1.645(6) . ?
C17B H17B 0.9300 . ?
C17B C16B 1.349(8) . ?
C17B C18B 1.371(8) . ?
C27B C32B 1.395(6) . ?
C27B C28B 1.407(7) . ?
C27B B2 1.629(6) . ?
C32B H32B 0.9300 . ?
C32B C31B 1.390(7) . ?
C42B H42B 0.9300 . ?
C42B C43B 1.363(9) . ?
C42B C41B 1.384(9) . ?
C31B H31B 0.9300 . ?
C31B C30B 1.345(11) . ?
C46A H46A 0.9300 . ?
C46A C45A 1.380(6) . ?
C46A C47A 1.409(7) . ?
C20A C21A 1.361(6) . ?
C20A C19A 1.497(6) . ?
C38B H38B 0.9300 . ?
C38B C33B 1.389(6) . ?
C38B C37B 1.379(7) . ?
C43B H43B 0.9300 . ?
C43B C44B 1.379(7) . ?
C27A C28A 1.402(6) . ?
C27A C30A 1.391(6) . ?
C27A B1 1.650(5) . ?
C2B C1B 1.401(8) . ?
C2B C3B 1.406(8) . ?
C29A H29A 0.9300 . ?
C29A C28A 1.382(6) . ?
C29A C32A 1.376(8) . ?
C13B H13A 0.9700 . ?
C13B H13B 0.9700 . ?
C13B C14B 1.494(6) . ?
C24A H24A 0.9300 . ?
C24A C23A 1.355(7) . ?
C16B H16B 0.9300 . ?
C16B C15B 1.385(7) . ?
C44B H44B 0.9300 . ?
C44B C39B 1.402(6) . ?
C21A H21A 0.9300 . ?
C21A C22A 1.379(7) . ?
C28A H28A 0.9300 . ?
C33B C34B 1.380(6) . ?
C33B B2 1.646(6) . ?
C45A C50A 1.379(6) . ?
C45A B1 1.651(6) . ?
C15A H15A 0.9300 . ?
C15A C14A 1.368(7) . ?
C15A C16A 1.379(9) . ?
C45B H45B 0.9300 . ?
C45B C50B 1.394(6) . ?
C45B C46B 1.400(6) . ?
C39B C40B 1.390(6) . ?
C39B B2 1.645(6) . ?
C34A H34A 0.9300 . ?
C34A C35A 1.370(7) . ?
C38A H38A 0.9300 . ?
C38A C37A 1.378(6) . ?
C44A H44A 0.9300 . ?
C44A C43A 1.382(9) . ?
C44A C39A 1.386(8) . ?
C49B H49B 0.9300 . ?
C49B C50B 1.408(5) . ?
C49B C48B 1.393(6) . ?
C37B H37B 0.9300 . ?
C37B C36B 1.349(8) . ?
C1B C6B 1.387(8) . ?
C20B C19B 1.471(6) . ?
C20B C21B 1.386(7) . ?
C30A H30A 0.9300 . ?
C30A C31A 1.398(6) . ?
C14A C13A 1.483(6) . ?
C36B H36B 0.9300 . ?
C36B C35B 1.364(7) . ?
C50B B2 1.645(5) . ?
C13A H13C 0.9700 . ?
C13A H13D 0.9700 . ?
C11B C12B 1.462(7) . ?
C11B C10B 1.393(7) . ?
C12B H12A 0.9700 . ?
C12B H12B 0.9700 . ?
C11A C10A 1.365(7) . ?
C11A C12A 1.488(7) . ?
C46B H46B 0.9300 . ?
C46B C47B 1.356(8) . ?
C14B C15B 1.371(6) . ?
C30B H30B 0.9300 . ?
C30B C29B 1.378(11) . ?
C19A H19C 0.9700 . ?
C19A H19D 0.9700 . ?
C10A H10A 0.9300 . ?
C10A C9A 1.359(10) . ?
C43A H43A 0.9300 . ?
C43A C42A 1.354(12) . ?
C36A H36A 0.9300 . ?
C36A C37A 1.376(7) . ?
C36A C35A 1.354(8) . ?
C35B H35B 0.9300 . ?
C35B C34B 1.395(6) . ?
C32A H32A 0.9300 . ?
C32A C31A 1.361(8) . ?
C17A H17A 0.9300 . ?
C17A C18A 1.377(8) . ?
C17A C16A 1.322(10) . ?
C7A C25A 1.485(10) . ?
C7A C8A 1.377(9) . ?
C48B H48B 0.9300 . ?
C48B C47B 1.363(8) . ?
C47A H47A 0.9300 . ?
C47A C48A 1.351(9) . ?
C3B H3B 0.9300 . ?
C3B C4B 1.367(12) . ?
C2A C1A 1.395(8) . ?
C2A C3A 1.396(8) . ?
C34B H34B 0.9300 . ?
C9A H9A 0.9300 . ?
C9A C8A 1.366(11) . ?
C18B H18B 0.9300 . ?
C18B C26C 1.5009(15) . ?
C24B C23B 1.451(9) . ?
C24B C25B 1.437(10) . ?
C50A H50A 0.9300 . ?
C50A C49A 1.405(7) . ?
C18A C26A 1.494(9) . ?
C19B H19A 0.9700 . ?
C19B H19B 0.9700 . ?
C37A H37A 0.9300 . ?
C41B H41B 0.9300 . ?
C41B C40B 1.364(7) . ?
C15B H15B 0.9300 . ?
C31A H31A 0.9300 . ?
C40B H40B 0.9300 . ?
C16A H16A 0.9300 . ?
C28B H28B 0.9300 . ?
C28B C29B 1.400(8) . ?
C23B H23B 0.9300 . ?
C23B C22B 1.329(10) . ?
C22A H22A 0.9300 . ?
C22A C23A 1.381(7) . ?
C29B H29B 0.9300 . ?
C49A H49A 0.9300 . ?
C49A C48A 1.349(8) . ?
C12A H12C 0.9700 . ?
C12A H12D 0.9700 . ?
C25A H25D 0.9600 . ?
C25A H25E 0.9600 . ?
C25A H25F 0.9600 . ?
C9B H9B 0.9300 . ?
C9B C10B 1.412(11) . ?
C9B C8B 1.314(13) . ?
C10B H10B 0.9300 . ?
C47B H47B 0.9300 . ?
C4B H4B 0.9300 . ?
C4B C5B 1.378(12) . ?
C39A C40A 1.378(7) . ?
C39A B1 1.629(6) . ?
C1A C6A 1.387(8) . ?
C6A H6A 0.9300 . ?
C6A C5A 1.400(11) . ?
C48A H48A 0.9300 . ?
C3A H3A 0.9300 . ?
C3A C4A 1.388(11) . ?
C6B H6B 0.9300 . ?
C6B C5B 1.361(10) . ?
C4A H4A 0.9300 . ?
C4A C5A 1.378(13) . ?
C8B H8B 0.9300 . ?
C8B C7B 1.379(11) . ?
C7B H7B 0.9300 . ?
C7B C26B 1.541(14) . ?
C35A H35A 0.9300 . ?
C40A H40A 0.9300 . ?
C40A C41A 1.380(9) . ?
C5A H5A 0.9300 . ?
C42A H42A 0.9300 . ?
C42A C41A 1.324(13) . ?
C8A H8A 0.9300 . ?
C25B H25A 0.9600 . ?
C25B H25B 0.9600 . ?
C25B H25C 0.9600 . ?
C26A H26G 0.9600 . ?
C26A H26H 0.9600 . ?
C26A H26I 0.9600 . ?
C5B H5B 0.9300 . ?
C21B H21B 0.9300 . ?
C21B C22B 1.361(9) . ?
C23A H23A 0.9300 . ?
C22B H22B 0.9300 . ?
C41A H41A 0.9300 . ?
C26B H26A 0.9600 . ?
C26B H26B 0.9600 . ?
C26B H26C 0.9600 . ?
C26C H26D 0.9600 . ?
C26C H26E 0.9600 . ?
C26C H26F 0.9600 . ?

loop_
_geom_torsion_atom_site_label_1
_geom_torsion_atom_site_label_2
_geom_torsion_atom_site_label_3
_geom_torsion_atom_site_label_4
_geom_torsion
_geom_torsion_site_symmetry_1
_geom_torsion_site_symmetry_2
_geom_torsion_site_symmetry_3
_geom_torsion_site_symmetry_4
_geom_torsion_publ_flag
Co1A O2A C2A C1A -3.2(5) . . . . ?
Co1A O2A C2A C3A 175.9(4) . . . . ?
Co1A O1A C1A C2A 1.6(6) . . . . ?
Co1A O1A C1A C6A -178.0(5) . . . . ?
Co1A N2A C20A C21A -175.9(3) . . . . ?
Co1A N2A C20A C19A 3.4(5) . . . . ?
Co1A N2A C24A C23A 175.8(4) . . . . ?
Co1A N1A C11A C10A -177.7(4) . . . . ?
Co1A N1A C11A C12A 6.6(5) . . . . ?
Co1A N1A C7A C25A -2.7(8) . . . . ?
Co1A N1A C7A C8A 177.7(4) . . . . ?
Co1A N3A C14A C15A 178.5(4) . . . . ?
Co1A N3A C14A C13A -3.2(5) . . . . ?
Co1A N3A C18A C17A -178.4(4) . . . . ?
Co1A N3A C18A C26A 1.1(7) . . . . ?
Co1A N4A C13A C14A -43.7(4) . . . . ?
Co1A N4A C19A C20A -3.3(5) . . . . ?
Co1A N4A C12A C11A 38.6(5) . . . . ?
Co1B O1B C1B C2B 3.4(5) . . . . ?
Co1B O1B C1B C6B -177.4(4) . . . . ?
Co1B N4B C13B C14B 0.4(4) . . . . ?
Co1B N4B C12B C11B -36.0(4) . . . . ?
Co1B N4B C19B C20B 44.2(4) . . . . ?
Co1B N3B C20B C19B 3.3(5) . . . . ?
Co1B N3B C20B C21B -178.3(4) . . . . ?
Co1B N3B C24B C23B 179.4(3) . . . . ?
Co1B N3B C24B C25B 0.7(8) . . . . ?
Co1B O2B C2B C1B -1.3(6) . . . . ?
Co1B O2B C2B C3B -179.6(5) . . . . ?
Co1B N2B C14B C13B -4.9(4) . . . . ?
Co1B N2B C14B C15B 174.7(3) . . . . ?
Co1B N2B C18B C17B -173.7(4) . . . . ?
Co1B N2B C18B C26C 19.9(15) . . . . ?
Co1B N1B C11B C12B -1.4(5) . . . . ?
Co1B N1B C11B C10B -178.5(4) . . . . ?
Co1B N1B C7B C8B 178.1(6) . . . . ?
Co1B N1B C7B C26B -12.5(11) . . . . ?
O1B Co1B O2B C2B 2.6(4) . . . . ?
O1B C1B C6B C5B -176.4(5) . . . . ?
O2A Co1A O1A C1A -2.7(3) . . . . ?
O2A C2A C1A O1A 1.1(7) . . . . ?
O2A C2A C1A C6A -179.2(5) . . . . ?
O2A C2A C3A C4A 179.0(5) . . . . ?
O1A Co1A O2A C2A 3.3(3) . . . . ?
O1A C1A C6A C5A 179.2(6) . . . . ?
N4B Co1B O1B C1B 176.8(3) . . . . ?
N4B C13B C14B N2B 3.0(5) . . . . ?
N4B C13B C14B C15B -176.6(4) . . . . ?
N3B Co1B O1B C1B -101.0(3) . . . . ?
N3B Co1B O2B C2B 93.3(4) . . . . ?
N3B C20B C19B N4B -31.7(5) . . . . ?
N3B C20B C21B C22B -0.5(9) . . . . ?
N3B C24B C23B C22B -3.4(9) . . . . ?
N2A Co1A O1A C1A 176.6(3) . . . . ?
N2A C20A C21A C22A -0.5(7) . . . . ?
N2A C20A C19A N4A 0.0(5) . . . . ?
N2A C24A C23A C22A -0.1(9) . . . . ?
N1A Co1A O2A C2A -94.6(3) . . . . ?
N1A Co1A O1A C1A 85.1(4) . . . . ?
N1A C11A C10A C9A -0.5(8) . . . . ?
N1A C11A C12A N4A -30.2(6) . . . . ?
N1A C7A C8A C9A -0.8(9) . . . . ?
O2B Co1B O1B C1B -3.3(3) . . . . ?
O2B C2B C1B O1B -1.5(7) . . . . ?
O2B C2B C1B C6B 179.3(5) . . . . ?
O2B C2B C3B C4B 179.1(6) . . . . ?
N3A Co1A O2A C2A 99.4(3) . . . . ?
N3A Co1A O1A C1A -93.7(3) . . . . ?
N3A C14A C13A N4A 31.2(6) . . . . ?
N4A Co1A O2A C2A -178.1(3) . . . . ?
N2B Co1B O2B C2B -177.2(4) . . . . ?
N2B C14B C15B C16B 0.8(7) . . . . ?
N1B Co1B O1B C1B 93.3(3) . . . . ?
N1B Co1B O2B C2B -85.2(4) . . . . ?
N1B C11B C12B N4B 25.2(6) . . . . ?
N1B C11B C10B C9B -0.9(8) . . . . ?
C33A C34A C35A C36A -3.3(10) . . . . ?
C33A C38A C37A C36A -1.9(8) . . . . ?
C17B C16B C15B C14B 0.4(8) . . . . ?
C27B C32B C31B C30B 0.3(9) . . . . ?
C27B C28B C29B C30B -0.9(8) . . . . ?
C32B C27B C28B C29B 1.8(7) . . . . ?
C32B C27B B2 C33B -107.0(4) . . . . ?
C32B C27B B2 C39B 11.7(5) . . . . ?
C32B C27B B2 C50B 132.8(4) . . . . ?
C32B C31B C30B C29B 0.8(10) . . . . ?
C42B C43B C44B C39B -1.4(7) . . . . ?
C42B C41B C40B C39B 0.0(8) . . . . ?
C31B C30B C29B C28B -0.5(9) . . . . ?
C46A C45A C50A C49A -1.2(7) . . . . ?
C46A C45A B1 C33A 163.3(4) . . . . ?
C46A C45A B1 C27A -75.8(4) . . . . ?
C46A C45A B1 C39A 48.8(5) . . . . ?
C46A C47A C48A C49A -1.3(9) . . . . ?
C20A N2A C24A C23A -0.6(7) . . . . ?
C20A C21A C22A C23A -0.2(8) . . . . ?
C38B C33B C34B C35B -0.4(6) . . . . ?
C38B C33B B2 C27B 49.5(5) . . . . ?
C38B C33B B2 C39B -71.6(5) . . . . ?
C38B C33B B2 C50B 171.2(4) . . . . ?
C38B C37B C36B C35B -0.5(8) . . . . ?
C43B C42B C41B C40B -1.0(8) . . . . ?
C43B C44B C39B C40B 0.4(6) . . . . ?
C43B C44B C39B B2 -177.3(4) . . . . ?
C27A C30A C31A C32A 0.4(6) . . . . ?
C2B C1B C6B C5B 2.7(8) . . . . ?
C2B C3B C4B C5B 0.3(11) . . . . ?
C29A C32A C31A C30A 1.2(7) . . . . ?
C13B N4B C12B C11B 84.9(4) . . . . ?
C13B N4B C19B C20B -75.3(4) . . . . ?
C13B C14B C15B C16B -179.6(4) . . . . ?
C24A N2A C20A C21A 0.9(6) . . . . ?
C24A N2A C20A C19A -179.8(4) . . . . ?
C16B C17B C18B N2B -2.2(9) . . . . ?
C16B C17B C18B C26C 164.6(14) . . . . ?
C44B C39B C40B C41B 0.3(6) . . . . ?
C44B C39B B2 C27B -132.7(4) . . . . ?
C44B C39B B2 C33B -18.3(5) . . . . ?
C44B C39B B2 C50B 102.2(4) . . . . ?
C21A C20A C19A N4A 179.3(4) . . . . ?
C21A C22A C23A C24A 0.5(9) . . . . ?
C28A C27A C30A C31A -2.1(6) . . . . ?
C28A C27A B1 C33A 59.6(5) . . . . ?
C28A C27A B1 C45A -61.1(4) . . . . ?
C28A C27A B1 C39A 174.4(3) . . . . ?
C28A C29A C32A C31A -0.8(7) . . . . ?
C33B C38B C37B C36B -1.0(8) . . . . ?
C45A C46A C47A C48A -1.7(9) . . . . ?
C45A C50A C49A C48A -1.7(8) . . . . ?
C15A C14A C13A N4A -150.5(5) . . . . ?
C45B C50B B2 C27B 178.6(4) . . . . ?
C45B C50B B2 C33B 63.4(5) . . . . ?
C45B C50B B2 C39B -56.2(4) . . . . ?
C45B C46B C47B C48B -0.1(7) . . . . ?
C34A C33A C38A C37A -0.6(7) . . . . ?
C34A C33A B1 C27A 178.6(4) . . . . ?
C34A C33A B1 C45A -63.3(5) . . . . ?
C34A C33A B1 C39A 57.4(5) . . . . ?
C38A C33A C34A C35A 3.2(8) . . . . ?
C38A C33A B1 C27A 2.4(6) . . . . ?
C38A C33A B1 C45A 120.5(4) . . . . ?
C38A C33A B1 C39A -118.8(4) . . . . ?
C44A C43A C42A C41A 2.4(11) . . . . ?
C44A C39A C40A C41A -0.5(8) . . . . ?
C44A C39A B1 C33A 68.1(5) . . . . ?
C44A C39A B1 C27A -51.7(5) . . . . ?
C44A C39A B1 C45A -172.6(4) . . . . ?
C49B C50B B2 C27B -2.3(5) . . . . ?
C49B C50B B2 C33B -117.5(4) . . . . ?
C49B C50B B2 C39B 122.9(4) . . . . ?
C49B C48B C47B C46B 1.3(7) . . . . ?
C37B C38B C33B C34B 1.4(7) . . . . ?
C37B C38B C33B B2 -175.6(5) . . . . ?
C37B C36B C35B C34B 1.5(8) . . . . ?
C1B C2B C3B C4B 0.9(9) . . . . ?
C1B C6B C5B C4B -1.5(10) . . . . ?
C20B N3B C24B C23B 2.8(7) . . . . ?
C20B N3B C24B C25B -175.9(5) . . . . ?
C20B C21B C22B C23B 0.0(11) . . . . ?
C30A C27A C28A C29A 2.5(6) . . . . ?
C30A C27A B1 C33A -121.5(4) . . . . ?
C30A C27A B1 C45A 117.7(4) . . . . ?
C30A C27A B1 C39A -6.7(5) . . . . ?
C14A N3A C18A C17A -2.5(6) . . . . ?
C14A N3A C18A C26A 176.9(5) . . . . ?
C14A C15A C16A C17A -0.7(10) . . . . ?
C36B C35B C34B C33B -1.0(8) . . . . ?
C50B C45B C46B C47B -1.7(7) . . . . ?
C50B C49B C48B C47B -0.7(6) . . . . ?
C13A N4A C19A C20A -119.9(4) . . . . ?
C13A N4A C12A C11A 153.2(4) . . . . ?
C11B N1B C7B C8B -1.2(10) . . . . ?
C11B N1B C7B C26B 168.3(8) . . . . ?
C12B N4B C13B C14B -118.9(4) . . . . ?
C12B N4B C19B C20B 159.3(4) . . . . ?
C12B C11B C10B C9B -177.8(6) . . . . ?
C11A N1A C7A C25A -179.7(6) . . . . ?
C11A N1A C7A C8A 0.8(7) . . . . ?
C11A C10A C9A C8A 0.5(10) . . . . ?
C46B C45B C50B C49B 2.2(6) . . . . ?
C46B C45B C50B B2 -178.7(4) . . . . ?
C14B N2B C18B C17B 3.3(8) . . . . ?
C14B N2B C18B C26C -163.0(14) . . . . ?
C19A N4A C13A C14A 75.8(5) . . . . ?
C19A N4A C12A C11A -83.7(5) . . . . ?
C19A C20A C21A C22A -179.7(5) . . . . ?
C10A C11A C12A N4A 154.0(4) . . . . ?
C10A C9A C8A C7A 0.2(10) . . . . ?
C43A C44A C39A C40A -1.5(7) . . . . ?
C43A C44A C39A B1 -172.9(5) . . . . ?
C43A C42A C41A C40A -4.5(13) . . . . ?
C32A C29A C28A C27A -1.1(7) . . . . ?
C7A N1A C11A C10A -0.2(7) . . . . ?
C7A N1A C11A C12A -175.9(4) . . . . ?
C48B C49B C50B C45B -1.0(5) . . . . ?
C48B C49B C50B B2 179.9(4) . . . . ?
C47A C46A C45A C50A 2.8(7) . . . . ?
C47A C46A C45A B1 179.8(4) . . . . ?
C3B C2B C1B O1B 176.9(5) . . . . ?
C3B C2B C1B C6B -2.4(8) . . . . ?
C3B C4B C5B C6B 0.0(11) . . . . ?
C2A C1A C6A C5A -0.4(9) . . . . ?
C2A C3A C4A C5A 1.2(11) . . . . ?
C34B C33B B2 C27B -127.2(4) . . . . ?
C34B C33B B2 C39B 111.7(4) . . . . ?
C34B C33B B2 C50B -5.5(5) . . . . ?
C18B N2B C14B C13B 177.7(4) . . . . ?
C18B N2B C14B C15B -2.7(6) . . . . ?
C18B C17B C16B C15B 0.3(9) . . . . ?
C24B N3B C20B C19B -179.4(4) . . . . ?
C24B N3B C20B C21B -1.0(7) . . . . ?
C24B C23B C22B C21B 1.9(11) . . . . ?
C50A C45A B1 C33A -20.0(5) . . . . ?
C50A C45A B1 C27A 100.9(4) . . . . ?
C50A C45A B1 C39A -134.5(4) . . . . ?
C50A C49A C48A C47A 2.9(9) . . . . ?
C18A N3A C14A C15A 1.8(7) . . . . ?
C18A N3A C14A C13A -179.9(4) . . . . ?
C18A C17A C16A C15A 0.0(11) . . . . ?
C19B N4B C13B C14B 117.3(4) . . . . ?
C19B N4B C12B C11B -150.2(4) . . . . ?
C19B C20B C21B C22B 177.8(6) . . . . ?
C37A C36A C35A C34A 0.6(10) . . . . ?
C41B C42B C43B C44B 1.7(8) . . . . ?
C40B C39B B2 C27B 49.9(5) . . . . ?
C40B C39B B2 C33B 164.3(4) . . . . ?
C40B C39B B2 C50B -75.3(4) . . . . ?
C16A C15A C14A N3A -0.2(9) . . . . ?
C16A C15A C14A C13A -178.4(5) . . . . ?
C16A C17A C18A N3A 1.7(9) . . . . ?
C16A C17A C18A C26A -177.7(6) . . . . ?
C28B C27B C32B C31B -1.5(7) . . . . ?
C28B C27B B2 C33B 63.0(5) . . . . ?
C28B C27B B2 C39B -178.3(4) . . . . ?
C28B C27B B2 C50B -57.2(5) . . . . ?
C12A N4A C13A C14A -159.5(4) . . . . ?
C12A N4A C19A C20A 117.4(4) . . . . ?
C12A C11A C10A C9A 175.0(5) . . . . ?
C25A C7A C8A C9A 179.7(7) . . . . ?
C9B C8B C7B N1B 1.6(15) . . . . ?
C9B C8B C7B C26B -168.3(11) . . . . ?
C10B C11B C12B N4B -157.7(4) . . . . ?
C10B C9B C8B C7B -1.6(16) . . . . ?
C39A C44A C43A C42A 0.6(9) . . . . ?
C39A C40A C41A C42A 3.6(12) . . . . ?
C1A C2A C3A C4A -1.9(8) . . . . ?
C1A C6A C5A C4A -0.3(11) . . . . ?
C3A C2A C1A O1A -178.1(5) . . . . ?
C3A C2A C1A C6A 1.6(8) . . . . ?
C3A C4A C5A C6A 0.0(12) . . . . ?
C8B C9B C10B C11B 1.2(12) . . . . ?
C7B N1B C11B C12B 178.0(5) . . . . ?
C7B N1B C11B C10B 0.9(7) . . . . ?
C35A C36A C37A C38A 1.9(9) . . . . ?
C40A C39A B1 C33A -102.4(5) . . . . ?
C40A C39A B1 C27A 137.8(4) . . . . ?
C40A C39A B1 C45A 16.9(6) . . . . ?
B2 C27B C32B C31B 169.0(4) . . . . ?
B2 C27B C28B C29B -169.2(4) . . . . ?
B2 C33B C34B C35B 176.4(4) . . . . ?
B2 C39B C40B C41B 177.9(4) . . . . ?
C25B C24B C23B C22B 175.3(7) . . . . ?
C21B C20B C19B N4B 149.8(5) . . . . ?
B1 C33A C34A C35A -173.5(5) . . . . ?
B1 C33A C38A C37A 175.7(4) . . . . ?
B1 C27A C28A C29A -178.5(4) . . . . ?
B1 C27A C30A C31A 179.0(4) . . . . ?
B1 C45A C50A C49A -178.1(4) . . . . ?
B1 C39A C40A C41A 170.7(6) . . . . ?

loop_
_twin_individual_id
_twin_individual_mass_fraction_refined
1 0.606(13)
2 0.394(13)
